data_4072344
loop_
_publ_author_name
'Wang, Aichen'
'Sun, Hongjian'
'Li, Xiaoyan'

_publ_section_title
;
 N-Assisted Carbon&#x2212;Hydrogen Bond Activation by Cobalt(I) Complexes
;
_journal_issue 21
_journal_name_full Organometallics
_journal_page_first 5434
_journal_paper_doi 10.1021/om8007844
_journal_volume 27
_journal_year 2008
_chemical_formula_sum 'C25 H33 Br2 Cl Co N3 O P2'
_chemical_formula_weight 707.68
_chemical_name_systematic
; 
 ? 
;
_space_group_IT_number 2
_symmetry_cell_setting triclinic
_symmetry_space_group_name_Hall '-P 1'
_symmetry_space_group_name_H-M 'P -1'
_atom_sites_solution_hydrogens geom
_atom_sites_solution_primary direct
_atom_sites_solution_secondary difmap
_audit_creation_method SHELXL-97
_cell_angle_alpha 84.975(2)
_cell_angle_beta 78.725(2)
_cell_angle_gamma 88.533(2)
_cell_formula_units_Z 2
_cell_length_a 8.8340(9)
_cell_length_b 9.4939(10)
_cell_length_c 18.3764(19)
_cell_measurement_reflns_used 1615
_cell_measurement_temperature 298(2)
_cell_measurement_theta_max 0.00
_cell_measurement_theta_min 0.00
_cell_volume 1505.6(3)
_computing_cell_refinement 'Bruker SMART'
_computing_data_collection 'Bruker SMART'
_computing_data_reduction 'Bruker SAINT'
_computing_molecular_graphics 'Bruker SHELXTL'
_computing_publication_material 'Bruker SHELXTL'
_computing_structure_refinement 'SHELXL-97 (Sheldrick, 1997)'
_computing_structure_solution 'SHELXS-97 (Sheldrick, 1990)'
_diffrn_ambient_temperature 298(2)
_diffrn_measured_fraction_theta_full 0.977
_diffrn_measured_fraction_theta_max 0.977
_diffrn_measurement_device_type 'CCD area detector'
_diffrn_measurement_method 'phi and omega scans'
_diffrn_radiation_monochromator graphite
_diffrn_radiation_source 'fine-focus sealed tube'
_diffrn_radiation_type MoK\a
_diffrn_radiation_wavelength 0.71073
_diffrn_reflns_av_R_equivalents 0.0257
_diffrn_reflns_av_sigmaI/netI 0.0762
_diffrn_reflns_limit_h_max 10
_diffrn_reflns_limit_h_min -11
_diffrn_reflns_limit_k_max 10
_diffrn_reflns_limit_k_min -11
_diffrn_reflns_limit_l_max 20
_diffrn_reflns_limit_l_min -23
_diffrn_reflns_number 8271
_diffrn_reflns_theta_full 26.42
_diffrn_reflns_theta_max 26.42
_diffrn_reflns_theta_min 1.13
_exptl_absorpt_coefficient_mu 3.441
_exptl_absorpt_correction_T_max 0.5461
_exptl_absorpt_correction_T_min 0.4250
_exptl_absorpt_correction_type none
_exptl_crystal_density_diffrn 1.561
_exptl_crystal_density_meas 0
_exptl_crystal_density_method 'not measured'
_exptl_crystal_F_000 712
_exptl_crystal_size_max 0.30
_exptl_crystal_size_mid 0.20
_exptl_crystal_size_min 0.20
_refine_diff_density_max 0.533
_refine_diff_density_min -0.368
_refine_diff_density_rms 0.089
_refine_ls_extinction_method none
_refine_ls_goodness_of_fit_ref 1.023
_refine_ls_hydrogen_treatment mixed
_refine_ls_matrix_type full
_refine_ls_number_parameters 316
_refine_ls_number_reflns 6027
_refine_ls_number_restraints 0
_refine_ls_restrained_S_all 1.023
_refine_ls_R_factor_all 0.1125
_refine_ls_R_factor_gt 0.0463
_refine_ls_shift/su_max 0.176
_refine_ls_shift/su_mean 0.018
_refine_ls_structure_factor_coef Fsqd
_refine_ls_weighting_details 'calc w=1/[\s^2^(Fo^2^)+(0.0700P)^2^+0.0000P] where P=(Fo^2^+2Fc^2^)/3'
_refine_ls_weighting_scheme calc
_refine_ls_wR_factor_gt 0.1103
_refine_ls_wR_factor_ref 0.1507
_reflns_number_gt 3349
_reflns_number_total 6027
_reflns_threshold_expression >2sigma(I)
_cod_data_source_file om8007844_si_003.cif
_cod_data_source_block test
_cod_depositor_comments
;
The following automatic conversions were performed:

'_symmetry_cell_setting' value 'Triclinic' changed to 'triclinic'
according to /home/saulius/struct/CIF-dictionaries/cif_core.dic
dictionary named 'cif_core.dic' version 2.4.1 from 2010-06-29.

Automatic conversion script
Id: cif_fix_values 1715 2011-07-08 13:25:40Z adriana 
;
_cod_original_sg_symbol_H-M P-1
_cod_database_code 4072344

loop_
_symmetry_equiv_pos_as_xyz
'x, y, z'
'-x, -y, -z'

loop_
_atom_site_label
_atom_site_type_symbol
_atom_site_fract_x
_atom_site_fract_y
_atom_site_fract_z
_atom_site_U_iso_or_equiv
_atom_site_adp_type
_atom_site_occupancy
_atom_site_symmetry_multiplicity
_atom_site_calc_flag
_atom_site_refinement_flags
O O 0.7190(4) 0.4126(4) 0.2238(2) 0.0520(10) Uani 1 1 d .
Cl Cl 0.49471(15) 0.48946(16) 0.37051(8) 0.0580(4) Uani 1 1 d .
Co Co 0.73056(7) 0.54508(7) 0.30235(4) 0.0381(2) Uani 1 1 d .
Br1 Br 0.68929(8) 0.91031(7) 0.54763(3) 0.0638(2) Uani 1 1 d .
Br2 Br 0.18277(12) 0.91344(11) 0.04140(5) 0.1213(4) Uani 1 1 d .
P1 P 0.82578(18) 0.37373(16) 0.37243(9) 0.0534(4) Uani 1 1 d .
P2 P 0.61314(17) 0.71937(16) 0.24370(9) 0.0525(4) Uani 1 1 d .
N1 N 0.9235(5) 0.5854(4) 0.2454(2) 0.0396(10) Uani 1 1 d .
N2 N 1.0149(5) 0.6728(5) 0.2642(2) 0.0460(11) Uani 1 1 d .
N3 N 0.4280(7) 1.2575(6) 0.2555(3) 0.0865(19) Uani 1 1 d .
C1 C 0.3951(8) 1.0955(7) 0.0853(4) 0.0732(19) Uani 1 1 d .
H1A H 0.4495 1.0935 0.0367 0.088 Uiso 1 1 calc R
C2 C 0.2620(8) 1.0215(7) 0.1077(4) 0.0659(17) Uani 1 1 d .
C4 C 0.2350(7) 1.1052(6) 0.2277(4) 0.0600(16) Uani 1 1 d .
H4A H 0.1781 1.1082 0.2758 0.072 Uiso 1 1 calc R
C5 C 0.4492(7) 1.1729(6) 0.1339(4) 0.0672(18) Uani 1 1 d .
H5A H 0.5408 1.2224 0.1176 0.081 Uiso 1 1 calc R
C6 C 0.1822(7) 1.0267(6) 0.1782(4) 0.0651(17) Uani 1 1 d .
H6A H 0.0907 0.9768 0.1935 0.078 Uiso 1 1 calc R
C7 C 0.3718(7) 1.1799(6) 0.2066(3) 0.0552(15) Uani 1 1 d .
C9 C 0.7547(9) 0.3699(8) 0.4715(4) 0.104(3) Uani 1 1 d .
H9A H 0.8036 0.2937 0.4963 0.156 Uiso 1 1 calc R
H9B H 0.6451 0.3563 0.4820 0.156 Uiso 1 1 calc R
H9C H 0.7777 0.4579 0.4889 0.156 Uiso 1 1 calc R
C10 C 1.0353(7) 0.3719(8) 0.3619(4) 0.082(2) Uani 1 1 d .
H10A H 1.0662 0.2962 0.3941 0.123 Uiso 1 1 calc R
H10B H 1.0686 0.4603 0.3748 0.123 Uiso 1 1 calc R
H10C H 1.0815 0.3584 0.3112 0.123 Uiso 1 1 calc R
C11 C 0.4978(8) 0.8400(7) 0.3038(4) 0.094(3) Uani 1 1 d .
H11A H 0.4526 0.9112 0.2740 0.141 Uiso 1 1 calc R
H11B H 0.5622 0.8842 0.3315 0.141 Uiso 1 1 calc R
H11C H 0.4174 0.7885 0.3377 0.141 Uiso 1 1 calc R
C12 C 0.7753(9) 0.2012(7) 0.3497(5) 0.098(3) Uani 1 1 d .
H12A H 0.8171 0.1291 0.3803 0.147 Uiso 1 1 calc R
H12B H 0.8171 0.1902 0.2982 0.147 Uiso 1 1 calc R
H12C H 0.6650 0.1930 0.3586 0.147 Uiso 1 1 calc R
C13 C 0.7364(8) 0.8364(8) 0.1754(5) 0.105(3) Uani 1 1 d .
H13A H 0.6742 0.9063 0.1538 0.157 Uiso 1 1 calc R
H13B H 0.7935 0.7826 0.1371 0.157 Uiso 1 1 calc R
H13C H 0.8069 0.8823 0.1992 0.157 Uiso 1 1 calc R
C14 C 0.4821(8) 0.6554(8) 0.1901(4) 0.088(2) Uani 1 1 d .
H14A H 0.4354 0.7342 0.1661 0.131 Uiso 1 1 calc R
H14B H 0.4032 0.5997 0.2225 0.131 Uiso 1 1 calc R
H14C H 0.5380 0.5982 0.1530 0.131 Uiso 1 1 calc R
C15 C 0.8861(7) 0.3280(7) 0.1171(3) 0.0636(17) Uani 1 1 d .
H15A H 0.8155 0.2615 0.1106 0.076 Uiso 1 1 calc R
C16 C 1.0265(8) 0.3416(7) 0.0689(3) 0.0677(18) Uani 1 1 d .
H16A H 1.0476 0.2819 0.0306 0.081 Uiso 1 1 calc R
C17 C 1.0170(6) 0.8216(6) 0.3640(3) 0.0542(15) Uani 1 1 d .
H17A H 1.1169 0.8498 0.3425 0.065 Uiso 1 1 calc R
C18 C 1.1408(7) 0.4399(7) 0.0738(3) 0.0595(16) Uani 1 1 d .
C19 C 1.1103(6) 0.5237(6) 0.1323(3) 0.0518(15) Uani 1 1 d .
H19A H 1.1828 0.5884 0.1389 0.062 Uiso 1 1 calc R
C20 C 0.9418(7) 0.8743(6) 0.4294(3) 0.0553(15) Uani 1 1 d .
H20A H 0.9901 0.9384 0.4526 0.066 Uiso 1 1 calc R
C21 C 0.9417(6) 0.7266(5) 0.3311(3) 0.0435(13) Uani 1 1 d .
C22 C 0.8501(6) 0.4155(6) 0.1763(3) 0.0473(14) Uani 1 1 d .
C23 C 0.7167(6) 0.7319(5) 0.4295(3) 0.0445(13) Uani 1 1 d .
H23A H 0.6184 0.7016 0.4529 0.053 Uiso 1 1 calc R
C24 C 0.7920(6) 0.8293(5) 0.4597(3) 0.0453(13) Uani 1 1 d .
C25 C 0.7909(5) 0.6781(5) 0.3622(3) 0.0388(12) Uani 1 1 d .
C26 C 0.9668(6) 0.5101(5) 0.1826(3) 0.0427(13) Uani 1 1 d .
C40 C 1.2915(8) 0.4533(8) 0.0188(4) 0.081(2) Uani 1 1 d .
H40A H 1.3541 0.5233 0.0331 0.121 Uiso 1 1 calc R
H40B H 1.2716 0.4812 -0.0299 0.121 Uiso 1 1 calc R
H40C H 1.3449 0.3639 0.0183 0.121 Uiso 1 1 calc R

loop_
_atom_site_aniso_label
_atom_site_aniso_U_11
_atom_site_aniso_U_22
_atom_site_aniso_U_33
_atom_site_aniso_U_23
_atom_site_aniso_U_13
_atom_site_aniso_U_12
O 0.040(2) 0.059(2) 0.057(2) -0.0242(19) 0.0000(19) -0.0063(18)
Cl 0.0386(8) 0.0664(10) 0.0652(10) -0.0222(8) 0.0081(7) -0.0140(7)
Co 0.0288(4) 0.0417(4) 0.0436(4) -0.0109(3) -0.0030(3) -0.0025(3)
Br1 0.0711(5) 0.0668(4) 0.0560(4) -0.0253(3) -0.0097(3) 0.0011(3)
Br2 0.1271(8) 0.1411(9) 0.1088(8) -0.0460(6) -0.0340(6) -0.0444(7)
P1 0.0546(10) 0.0496(9) 0.0520(10) -0.0008(7) -0.0034(8) 0.0089(7)
P2 0.0393(9) 0.0574(10) 0.0627(10) -0.0049(8) -0.0154(8) 0.0040(7)
N1 0.033(2) 0.046(3) 0.041(3) -0.005(2) -0.011(2) -0.004(2)
N2 0.036(3) 0.053(3) 0.049(3) -0.002(2) -0.009(2) -0.005(2)
N3 0.080(4) 0.107(5) 0.079(4) -0.029(4) -0.016(3) -0.041(3)
C1 0.071(5) 0.080(5) 0.067(5) -0.018(4) -0.002(4) -0.010(4)
C2 0.068(5) 0.066(4) 0.069(5) -0.014(4) -0.021(4) -0.001(3)
C4 0.052(4) 0.064(4) 0.061(4) -0.009(3) -0.002(3) -0.004(3)
C5 0.054(4) 0.066(4) 0.080(5) -0.014(4) -0.001(4) -0.026(3)
C6 0.051(4) 0.065(4) 0.080(5) -0.008(4) -0.013(4) -0.012(3)
C7 0.050(4) 0.053(4) 0.063(4) -0.006(3) -0.010(3) -0.009(3)
C9 0.125(7) 0.114(7) 0.058(5) 0.022(4) 0.003(5) 0.041(5)
C10 0.070(5) 0.084(5) 0.091(5) 0.010(4) -0.022(4) 0.019(4)
C11 0.086(5) 0.082(5) 0.123(7) -0.033(5) -0.041(5) 0.053(4)
C12 0.122(7) 0.050(4) 0.127(7) -0.002(4) -0.041(6) 0.007(4)
C13 0.066(5) 0.102(6) 0.133(7) 0.052(5) -0.019(5) 0.001(4)
C14 0.070(5) 0.115(6) 0.090(5) -0.006(5) -0.048(4) -0.002(4)
C15 0.051(4) 0.079(5) 0.062(4) -0.032(3) -0.002(3) -0.003(3)
C16 0.073(5) 0.080(5) 0.053(4) -0.032(4) -0.010(4) 0.013(4)
C17 0.042(3) 0.058(4) 0.065(4) -0.008(3) -0.014(3) -0.015(3)
C18 0.048(4) 0.081(5) 0.046(4) -0.004(3) -0.003(3) 0.011(3)
C19 0.040(3) 0.064(4) 0.051(4) -0.004(3) -0.009(3) 0.002(3)
C20 0.057(4) 0.052(4) 0.065(4) -0.015(3) -0.026(3) -0.006(3)
C21 0.044(3) 0.045(3) 0.042(3) -0.008(3) -0.007(3) -0.003(2)
C22 0.040(3) 0.052(3) 0.050(3) -0.016(3) -0.007(3) 0.003(3)
C23 0.041(3) 0.045(3) 0.047(3) -0.008(3) -0.005(3) -0.005(2)
C24 0.049(3) 0.043(3) 0.048(3) -0.010(3) -0.015(3) 0.003(3)
C25 0.027(3) 0.040(3) 0.050(3) -0.005(2) -0.009(2) 0.001(2)
C26 0.041(3) 0.052(3) 0.035(3) -0.007(3) -0.005(2) 0.004(3)
C40 0.067(5) 0.104(6) 0.061(4) -0.012(4) 0.014(4) 0.022(4)

loop_
_atom_type_symbol
_atom_type_description
_atom_type_scat_dispersion_real
_atom_type_scat_dispersion_imag
_atom_type_scat_source
C C 0.0033 0.0016 'International Tables Vol C Tables 4.2.6.8 and 6.1.1.4'
H H 0.0000 0.0000 'International Tables Vol C Tables 4.2.6.8 and 6.1.1.4'
N N 0.0061 0.0033 'International Tables Vol C Tables 4.2.6.8 and 6.1.1.4'
O O 0.0106 0.0060 'International Tables Vol C Tables 4.2.6.8 and 6.1.1.4'
P P 0.1023 0.0942 'International Tables Vol C Tables 4.2.6.8 and 6.1.1.4'
Cl Cl 0.1484 0.1585 'International Tables Vol C Tables 4.2.6.8 and 6.1.1.4'
Co Co 0.3494 0.9721 'International Tables Vol C Tables 4.2.6.8 and 6.1.1.4'
Br Br -0.2901 2.4595 'International Tables Vol C Tables 4.2.6.8 and 6.1.1.4'

loop_
_geom_angle_atom_site_label_1
_geom_angle_atom_site_label_2
_geom_angle_atom_site_label_3
_geom_angle
C22 O Co 108.9(3)
N1 Co C25 82.2(2)
N1 Co O 83.72(16)
C25 Co O 165.86(19)
N1 Co P1 92.10(13)
C25 Co P1 88.43(15)
O Co P1 91.52(12)
N1 Co P2 93.86(13)
C25 Co P2 89.39(15)
O Co P2 92.14(12)
P1 Co P2 173.32(6)
N1 Co Cl 178.28(13)
C25 Co Cl 99.44(16)
O Co Cl 94.68(11)
P1 Co Cl 87.30(6)
P2 Co Cl 86.84(6)
C9 P1 C12 103.5(4)
C9 P1 C10 104.7(4)
C12 P1 C10 105.8(4)
C9 P1 Co 116.2(2)
C12 P1 Co 110.6(3)
C10 P1 Co 114.9(2)
C14 P2 C13 102.4(4)
C14 P2 C11 104.7(3)
C13 P2 C11 103.2(4)
C14 P2 Co 113.0(3)
C13 P2 Co 116.6(2)
C11 P2 Co 115.2(2)
N2 N1 C26 122.0(4)
N2 N1 Co 122.1(3)
C26 N1 Co 115.8(3)
N1 N2 C21 108.7(4)
C2 C1 C5 120.3(6)
C6 C2 C1 119.5(6)
C6 C2 Br2 119.0(5)
C1 C2 Br2 121.4(5)
C6 C4 C7 120.8(6)
C1 C5 C7 121.9(6)
C2 C6 C4 120.8(6)
N3 C7 C4 121.8(6)
N3 C7 C5 121.6(5)
C4 C7 C5 116.6(5)
C16 C15 C22 119.6(6)
C15 C16 C18 124.4(5)
C21 C17 C20 119.1(5)
C19 C18 C16 117.1(5)
C19 C18 C40 120.3(6)
C16 C18 C40 122.6(6)
C18 C19 C26 119.0(5)
C17 C20 C24 118.6(5)
C17 C21 N2 120.2(5)
C17 C21 C25 122.8(5)
N2 C21 C25 117.0(5)
O C22 C15 124.1(5)
O C22 C26 120.2(5)
C15 C22 C26 115.7(5)
C24 C23 C25 118.8(5)
C23 C24 C20 123.5(5)
C23 C24 Br1 119.3(4)
C20 C24 Br1 117.2(4)
C23 C25 C21 117.3(5)
C23 C25 Co 132.7(4)
C21 C25 Co 110.1(4)
N1 C26 C19 124.7(5)
N1 C26 C22 111.2(4)
C19 C26 C22 124.1(5)

loop_
_geom_bond_atom_site_label_1
_geom_bond_atom_site_label_2
_geom_bond_distance
O C22 1.306(6)
O Co 2.014(3)
Cl Co 2.2602(15)
Co N1 1.847(4)
Co C25 1.896(5)
Co P1 2.2359(17)
Co P2 2.2388(17)
Br1 C24 1.906(5)
Br2 C2 1.901(6)
P1 C9 1.803(7)
P1 C12 1.813(7)
P1 C10 1.823(6)
P2 C14 1.808(6)
P2 C13 1.811(7)
P2 C11 1.814(6)
N1 N2 1.286(5)
N1 C26 1.395(6)
N2 C21 1.405(6)
N3 C7 1.382(7)
C1 C2 1.359(8)
C1 C5 1.365(8)
C2 C6 1.354(8)
C4 C6 1.379(8)
C4 C7 1.388(8)
C5 C7 1.383(8)
C15 C16 1.377(8)
C15 C22 1.409(7)
C16 C18 1.414(8)
C17 C21 1.380(7)
C17 C20 1.382(7)
C18 C19 1.373(8)
C18 C40 1.507(8)
C19 C26 1.416(7)
C20 C24 1.394(7)
C21 C25 1.415(7)
C22 C26 1.412(7)
C23 C24 1.368(7)
C23 C25 1.413(7)
